data_7124405
loop_
_publ_author_name
'Liu, Zhiliang'
'Xu, Xuebin'
'Xiao, Jiannan'
'Liu, Meiying'

_publ_section_title
;
 A multi-stimuli responsive metallohydrogel applied to chiral recognition,
 poisonous anion adsorption and construction of various chiral
 metal-organic frameworks
;
_journal_name_full 'Chemical Communications'
_journal_paper_doi 10.1039/C9CC07621B
_journal_year 2019
_chemical_absolute_configuration ad
_chemical_formula_sum 'C14 H13 N5 O2 Zn'
_chemical_formula_weight 348.66
_space_group_crystal_system orthorhombic
_space_group_IT_number 19
_space_group_name_Hall 'P 2ac 2ab'
_space_group_name_H-M_alt 'P 21 21 21'
_symmetry_space_group_name_Hall 'P 2ac 2ab'
_symmetry_space_group_name_H-M 'P 21 21 21'
_atom_sites_solution_hydrogens mixed
_audit_creation_method SHELXL-2017/1
_audit_update_record
;
2019-06-26 deposited with the CCDC.    2019-10-28 downloaded from the CCDC.
;
_cell_angle_alpha 90
_cell_angle_beta 90
_cell_angle_gamma 90
_cell_formula_units_Z 4
_cell_length_a 7.860(3)
_cell_length_b 13.271(5)
_cell_length_c 13.788(5)
_cell_measurement_reflns_used 2546
_cell_measurement_temperature 273(2)
_cell_measurement_theta_max 22.5
_cell_measurement_theta_min 2.9485
_cell_volume 1438.2(9)
_computing_cell_refinement 'Bruker SAINT'
_computing_data_collection 'Bruker APEX2'
_computing_data_reduction 'Bruker SAINT'
_computing_molecular_graphics 'Bruker SHELXTL'
_computing_publication_material 'Bruker SHELXTL'
_computing_structure_refinement 'SHELXL-2017/1 (Sheldrick, 2017)'
_diffrn_ambient_temperature 273(2)
_diffrn_measured_fraction_theta_full 1.000
_diffrn_measured_fraction_theta_max 1.000
_diffrn_measurement_device_type 'Bruker APEX-II CCD'
_diffrn_measurement_method '\f and \w scans'
_diffrn_radiation_type MoK\a
_diffrn_radiation_wavelength 0.71073
_diffrn_reflns_av_R_equivalents 0.0718
_diffrn_reflns_av_unetI/netI 0.0494
_diffrn_reflns_Laue_measured_fraction_full 1.000
_diffrn_reflns_Laue_measured_fraction_max 1.000
_diffrn_reflns_limit_h_max 9
_diffrn_reflns_limit_h_min -9
_diffrn_reflns_limit_k_max 15
_diffrn_reflns_limit_k_min -15
_diffrn_reflns_limit_l_max 16
_diffrn_reflns_limit_l_min -16
_diffrn_reflns_number 14824
_diffrn_reflns_point_group_measured_fraction_full 1.000
_diffrn_reflns_point_group_measured_fraction_max 1.000
_diffrn_reflns_theta_full 24.999
_diffrn_reflns_theta_max 24.999
_diffrn_reflns_theta_min 2.130
_exptl_absorpt_coefficient_mu 1.722
_exptl_absorpt_correction_T_max 0.841
_exptl_absorpt_correction_T_min 0.841
_exptl_absorpt_correction_type multi-scan
_exptl_absorpt_process_details sadabs
_exptl_crystal_colour colorless
_exptl_crystal_density_diffrn 1.610
_exptl_crystal_description rod
_exptl_crystal_F_000 712
_exptl_crystal_size_max 0.300
_exptl_crystal_size_mid 0.200
_exptl_crystal_size_min 0.100
_refine_diff_density_max 0.462
_refine_diff_density_min -0.313
_refine_diff_density_rms 0.062
_refine_ls_abs_structure_details
;
 Refined as an inversion twin.
;
_refine_ls_abs_structure_Flack 0.02(3)
_refine_ls_extinction_method none
_refine_ls_goodness_of_fit_ref 1.076
_refine_ls_hydrogen_treatment constr
_refine_ls_matrix_type full
_refine_ls_number_parameters 200
_refine_ls_number_reflns 2545
_refine_ls_number_restraints 0
_refine_ls_restrained_S_all 1.076
_refine_ls_R_factor_all 0.0492
_refine_ls_R_factor_gt 0.0363
_refine_ls_shift/su_max 0.000
_refine_ls_shift/su_mean 0.000
_refine_ls_structure_factor_coef Fsqd
_refine_ls_weighting_details 'w=1/[\s^2^(Fo^2^)+(0.0370P)^2^+0.3075P] where P=(Fo^2^+2Fc^2^)/3'
_refine_ls_weighting_scheme calc
_refine_ls_wR_factor_gt 0.0761
_refine_ls_wR_factor_ref 0.0822
_reflns_Friedel_coverage 0.717
_reflns_Friedel_fraction_full 1.000
_reflns_Friedel_fraction_max 1.000
_reflns_number_gt 2161
_reflns_number_total 2545
_reflns_threshold_expression 'I > 2\s(I)'
_cod_data_source_file c9cc07621b2.cif
_cod_data_source_block 1_CCDC3
_cod_original_cell_volume 1438.3(10)
_cod_database_code 7124405
_shelx_shelxl_version_number 2017/1
_shelx_space_group_comment
;
The symmetry employed for this shelxl refinement is uniquely defined
by the following loop, which should always be used as a source of
symmetry information in preference to the above space-group names.
They are only intended as comments.
;
_shelx_estimated_absorpt_t_min 0.626
_shelx_estimated_absorpt_t_max 0.847

loop_
_space_group_symop_operation_xyz
'x, y, z'
'-x+1/2, -y, z+1/2'
'-x, y+1/2, -z+1/2'
'x+1/2, -y+1/2, -z'

loop_
_atom_site_label
_atom_site_type_symbol
_atom_site_fract_x
_atom_site_fract_y
_atom_site_fract_z
_atom_site_U_iso_or_equiv
_atom_site_adp_type
_atom_site_occupancy
_atom_site_site_symmetry_order
_atom_site_calc_flag
_atom_site_refinement_flags_posn
_atom_site_refinement_flags_adp
Zn1 Zn 0.73057(8) 0.62098(5) 1.05656(5) 0.0316(2) Uani 1 1 d . .
N1 N 0.5946(7) 0.5130(4) 1.1409(4) 0.0417(14) Uani 1 1 d . .
N2 N 0.2082(6) 0.7548(3) 0.8523(3) 0.0299(11) Uani 1 1 d . .
H2A H 0.147174 0.722678 0.897026 0.036 Uiso 1 1 d R U
N3 N 0.9017(7) 0.5162(4) 1.0274(5) 0.0517(17) Uani 1 1 d . .
N4 N 1.0360(8) 0.5325(4) 0.9942(4) 0.0437(14) Uani 1 1 d . .
N5 N 1.1703(8) 0.5461(5) 0.9617(5) 0.074(2) Uani 1 1 d . .
O1 O 0.5795(4) 0.6326(3) 0.9427(3) 0.0358(9) Uani 1 1 d . .
O2 O 0.4211(5) 0.7600(3) 0.9988(3) 0.0364(11) Uani 1 1 d . .
C1 C 0.5558(9) 0.8373(5) 0.7726(5) 0.0507(19) Uani 1 1 d . .
H1 H 0.533175 0.874727 0.828190 0.061 Uiso 1 1 calc R U
C2 C 0.6631(9) 0.8762(6) 0.7018(5) 0.0584(19) Uani 1 1 d . .
H2 H 0.710048 0.940074 0.709622 0.070 Uiso 1 1 calc R U
C3 C 0.6998(10) 0.8213(6) 0.6212(5) 0.058(2) Uani 1 1 d . .
H3 H 0.771918 0.847657 0.574121 0.069 Uiso 1 1 calc R U
C4 C 0.6295(10) 0.7253(6) 0.6087(5) 0.058(2) Uani 1 1 d . .
H4 H 0.654033 0.687412 0.553700 0.070 Uiso 1 1 calc R U
C5 C 0.5243(9) 0.6883(5) 0.6789(5) 0.0451(17) Uani 1 1 d . .
H5 H 0.478884 0.624005 0.671457 0.054 Uiso 1 1 calc R U
C6 C 0.4827(8) 0.7437(4) 0.7611(4) 0.0321(15) Uani 1 1 d . .
C7 C 0.3714(7) 0.6986(4) 0.8386(4) 0.0292(14) Uani 1 1 d . .
H7 H 0.344697 0.628950 0.820517 0.035 Uiso 1 1 calc R U
C8 C 0.4621(7) 0.6977(4) 0.9366(4) 0.0293(13) Uani 1 1 d . .
C9 C 0.3962(9) 0.2357(5) 1.2633(5) 0.0449(19) Uani 1 1 d . .
H9A H 0.328815 0.202315 1.213913 0.054 Uiso 1 1 calc R U
H9B H 0.492949 0.192733 1.277490 0.054 Uiso 1 1 calc R U
C10 C 0.4618(8) 0.3354(5) 1.2222(5) 0.0410(17) Uani 1 1 d . .
C11 C 0.5862(8) 0.3909(5) 1.2701(5) 0.0435(17) Uani 1 1 d . .
H11 H 0.625947 0.370223 1.330438 0.052 Uiso 1 1 calc R U
C12 C 0.6503(9) 0.4772(5) 1.2272(5) 0.0475(18) Uani 1 1 d . .
H12 H 0.735853 0.512404 1.259181 0.057 Uiso 1 1 calc R U
C13 C 0.4763(9) 0.4596(6) 1.0962(5) 0.057(2) Uani 1 1 d . .
H13 H 0.437156 0.482067 1.036380 0.068 Uiso 1 1 calc R U
C14 C 0.4067(8) 0.3705(6) 1.1345(5) 0.0545(19) Uani 1 1 d . .
H14 H 0.323404 0.335606 1.100349 0.065 Uiso 1 1 calc R U

loop_
_atom_site_aniso_label
_atom_site_aniso_U_11
_atom_site_aniso_U_22
_atom_site_aniso_U_33
_atom_site_aniso_U_23
_atom_site_aniso_U_13
_atom_site_aniso_U_12
Zn1 0.0343(3) 0.0279(3) 0.0328(3) -0.0006(3) 0.0029(3) 0.0008(3)
N1 0.048(4) 0.037(3) 0.040(3) 0.000(3) 0.006(3) -0.008(3)
N2 0.030(3) 0.032(3) 0.028(3) -0.004(2) -0.003(2) -0.003(2)
N3 0.042(3) 0.034(3) 0.079(5) 0.012(3) 0.015(3) 0.001(3)
N4 0.050(4) 0.026(3) 0.055(4) 0.001(3) 0.004(3) 0.008(3)
N5 0.058(4) 0.058(4) 0.107(6) 0.009(4) 0.029(4) 0.013(3)
O1 0.039(2) 0.031(2) 0.038(2) 0.000(2) -0.003(2) 0.006(2)
O2 0.045(3) 0.033(2) 0.032(2) -0.008(2) -0.004(2) 0.004(2)
C1 0.066(5) 0.042(4) 0.045(4) -0.004(3) 0.016(4) -0.006(4)
C2 0.075(5) 0.039(4) 0.061(5) 0.010(4) 0.014(4) -0.011(4)
C3 0.074(6) 0.059(5) 0.039(4) 0.015(4) 0.018(4) -0.003(4)
C4 0.084(6) 0.056(5) 0.035(4) -0.005(4) 0.018(4) 0.006(4)
C5 0.056(5) 0.039(4) 0.040(4) -0.004(3) 0.000(3) 0.000(3)
C6 0.039(4) 0.027(4) 0.030(3) 0.005(3) -0.001(3) 0.003(3)
C7 0.033(3) 0.019(3) 0.035(3) -0.001(3) -0.003(3) 0.000(3)
C8 0.030(3) 0.025(3) 0.032(3) 0.007(3) -0.001(3) -0.007(3)
C9 0.054(5) 0.036(4) 0.044(4) 0.005(3) 0.012(3) 0.005(3)
C10 0.042(4) 0.040(4) 0.041(4) 0.003(3) 0.010(3) 0.001(3)
C11 0.047(4) 0.047(4) 0.036(3) 0.007(4) 0.002(3) -0.001(4)
C12 0.047(4) 0.043(4) 0.053(5) -0.002(4) -0.001(4) -0.006(3)
C13 0.054(5) 0.066(5) 0.051(4) 0.020(4) -0.009(4) -0.011(4)
C14 0.059(5) 0.060(5) 0.045(4) 0.010(4) -0.015(3) -0.021(4)

loop_
_atom_type_symbol
_atom_type_description
_atom_type_scat_dispersion_real
_atom_type_scat_dispersion_imag
_atom_type_scat_source
C C 0.0033 0.0016 'International Tables Vol C Tables 4.2.6.8 and 6.1.1.4'
H H 0.0000 0.0000 'International Tables Vol C Tables 4.2.6.8 and 6.1.1.4'
N N 0.0061 0.0033 'International Tables Vol C Tables 4.2.6.8 and 6.1.1.4'
O O 0.0106 0.0060 'International Tables Vol C Tables 4.2.6.8 and 6.1.1.4'
Zn Zn 0.2839 1.4301 'International Tables Vol C Tables 4.2.6.8 and 6.1.1.4'

loop_
_geom_angle_atom_site_label_1
_geom_angle_atom_site_label_2
_geom_angle_atom_site_label_3
_geom_angle
_geom_angle_site_symmetry_1
_geom_angle_site_symmetry_3
O1 Zn1 N3 107.6(2) . .
O1 Zn1 N2 111.57(17) . 4_567
N3 Zn1 N2 137.6(2) . 4_567
O1 Zn1 N1 100.62(19) . .
N3 Zn1 N1 88.8(2) . .
N2 Zn1 N1 99.27(19) 4_567 .
O1 Zn1 O2 94.22(16) . 4_567
N3 Zn1 O2 88.44(19) . 4_567
N2 Zn1 O2 73.26(16) 4_567 4_567
N1 Zn1 O2 165.04(18) . 4_567
C13 N1 C12 116.7(6) . .
C13 N1 Zn1 117.3(4) . .
C12 N1 Zn1 123.5(5) . .
C9 N2 C7 114.4(4) 2_564 .
C9 N2 Zn1 118.6(4) 2_564 4_467
C7 N2 Zn1 113.5(3) . 4_467
N4 N3 Zn1 124.3(5) . .
N5 N4 N3 178.2(7) . .
C8 O1 Zn1 122.9(4) . .
C8 O2 Zn1 113.5(4) . 4_467
C6 C1 C2 120.5(7) . .
C3 C2 C1 120.2(7) . .
C2 C3 C4 120.3(7) . .
C5 C4 C3 118.7(7) . .
C4 C5 C6 122.0(6) . .
C1 C6 C5 118.2(6) . .
C1 C6 C7 121.3(6) . .
C5 C6 C7 120.4(6) . .
N2 C7 C6 112.9(5) . .
N2 C7 C8 107.0(4) . .
C6 C7 C8 111.1(5) . .
O2 C8 O1 127.0(6) . .
O2 C8 C7 119.2(5) . .
O1 C8 C7 113.8(5) . .
N2 C9 C10 114.8(5) 2_565 .
C14 C10 C11 117.5(6) . .
C14 C10 C9 121.1(7) . .
C11 C10 C9 121.3(6) . .
C12 C11 C10 119.4(6) . .
N1 C12 C11 123.2(6) . .
N1 C13 C14 123.4(6) . .
C10 C14 C13 119.7(6) . .

loop_
_geom_bond_atom_site_label_1
_geom_bond_atom_site_label_2
_geom_bond_distance
_geom_bond_site_symmetry_2
Zn1 O1 1.975(4) .
Zn1 N3 1.976(6) .
Zn1 N2 2.081(4) 4_567
Zn1 N1 2.133(5) .
Zn1 O2 2.307(4) 4_567
N1 C13 1.321(8) .
N1 C12 1.354(8) .
N2 C9 1.481(8) 2_564
N2 C7 1.496(7) .
N3 N4 1.171(8) .
N4 N5 1.161(8) .
O1 C8 1.267(6) .
O2 C8 1.234(7) .
C1 C6 1.379(9) .
C1 C2 1.390(9) .
C2 C3 1.361(10) .
C3 C4 1.400(10) .
C4 C5 1.364(10) .
C5 C6 1.390(9) .
C6 C7 1.505(8) .
C7 C8 1.528(8) .
C9 C10 1.529(9) .
C10 C14 1.366(9) .
C10 C11 1.391(9) .
C11 C12 1.385(9) .
C13 C14 1.406(10) .

loop_
_geom_torsion_atom_site_label_1
_geom_torsion_atom_site_label_2
_geom_torsion_atom_site_label_3
_geom_torsion_atom_site_label_4
_geom_torsion
_geom_torsion_site_symmetry_1
C6 C1 C2 C3 -1.3(12) .
C1 C2 C3 C4 0.2(12) .
C2 C3 C4 C5 -0.1(12) .
C3 C4 C5 C6 1.2(12) .
C2 C1 C6 C5 2.3(10) .
C2 C1 C6 C7 177.7(6) .
C4 C5 C6 C1 -2.3(11) .
C4 C5 C6 C7 -177.7(6) .
C9 N2 C7 C6 56.6(6) 2_564
Zn1 N2 C7 C6 -83.8(5) 4_467
C9 N2 C7 C8 179.2(5) 2_564
Zn1 N2 C7 C8 38.7(5) 4_467
C1 C6 C7 N2 66.9(7) .
C5 C6 C7 N2 -117.8(6) .
C1 C6 C7 C8 -53.3(8) .
C5 C6 C7 C8 122.0(6) .
Zn1 O2 C8 O1 170.3(4) 4_467
Zn1 O2 C8 C7 -6.9(6) 4_467
Zn1 O1 C8 O2 -2.2(8) .
Zn1 O1 C8 C7 175.1(3) .
N2 C7 C8 O2 -19.2(7) .
C6 C7 C8 O2 104.5(6) .
N2 C7 C8 O1 163.3(4) .
C6 C7 C8 O1 -73.0(6) .
N2 C9 C10 C14 -113.6(7) 2_565
N2 C9 C10 C11 69.9(8) 2_565
C14 C10 C11 C12 -1.0(10) .
C9 C10 C11 C12 175.7(6) .
C13 N1 C12 C11 -1.8(10) .
Zn1 N1 C12 C11 -163.6(5) .
C10 C11 C12 N1 1.9(10) .
C12 N1 C13 C14 0.9(11) .
Zn1 N1 C13 C14 163.8(6) .
C11 C10 C14 C13 0.2(11) .
C9 C10 C14 C13 -176.5(6) .
N1 C13 C14 C10 -0.1(12) .
